data_7045662
loop_
_publ_author_name
'Du, Jun'
'Kodikara, Mahesh S.'
'Moxey, Graeme J.'
'Morshedi, Mahbod'
'Barlow, Adam'
'Quintana, Crist\'obal'
'Wang, Genmiao'
'Stranger, Robert'
'Zhang, Chi'
'Cifuentes, Marie P.'
'Humphrey, Mark G.'

_publ_section_title
;
 Quadratic and cubic hyperpolarizabilities of
 nitro-phenyl/-naphthalenyl/-anthracenyl alkynyl complexes.
;
_journal_issue 13
_journal_name_full 'Dalton transactions (Cambridge, England : 2003)'
_journal_page_first 4560
_journal_page_last 4571
_journal_paper_doi 10.1039/c8dt00155c
_journal_volume 47
_journal_year 2018
_chemical_formula_moiety 'C53 H41 N O2 P2 Ru'
_chemical_formula_sum 'C53 H41 N O2 P2 Ru'
_chemical_formula_weight 886.88
_space_group_crystal_system monoclinic
_space_group_IT_number 14
_space_group_name_Hall '-P 2yn'
_space_group_name_H-M_alt 'P 1 21/n 1'
_symmetry_space_group_name_Hall '-P 2yn'
_symmetry_space_group_name_H-M 'P 1 21/n 1'
_atom_sites_solution_hydrogens geom
_audit_creation_date 2016-01-27
_audit_creation_method
;
Olex2 1.2
(compiled 2015.09.30 svn.r3233 for OlexSys, GUI svn.r5103)
;
_audit_update_record
;
2016-02-11 deposited with the CCDC.
2018-02-16 downloaded from the CCDC.
;
_cell_angle_alpha 90
_cell_angle_beta 98.9865(8)
_cell_angle_gamma 90
_cell_formula_units_Z 4
_cell_length_a 11.71137(11)
_cell_length_b 16.83124(16)
_cell_length_c 21.14557(16)
_cell_measurement_reflns_used 53730
_cell_measurement_temperature 150.00(10)
_cell_measurement_theta_max 72.1650
_cell_measurement_theta_min 3.3560
_cell_volume 4116.99(6)
_computing_cell_refinement
;
CrysAlisPro, Agilent Technologies,
Version 1.171.37.35h (release 09-02-2015 CrysAlis171 .NET)
(compiled Feb  9 2015,16:26:32)
;
_computing_data_collection
;
CrysAlisPro, Agilent Technologies,
Version 1.171.37.35h (release 09-02-2015 CrysAlis171 .NET)
(compiled Feb  9 2015,16:26:32)
;
_computing_data_reduction
;
CrysAlisPro, Agilent Technologies,
Version 1.171.37.35h (release 09-02-2015 CrysAlis171 .NET)
(compiled Feb  9 2015,16:26:32)
;
_computing_molecular_graphics 'Olex2 (Dolomanov et al., 2009)'
_computing_publication_material 'Olex2 (Dolomanov et al., 2009)'
_computing_structure_refinement 'ShelXL (Sheldrick, 2015)'
_computing_structure_solution 'ShelXS (Sheldrick, 2008)'
_diffrn_ambient_environment N~2~
_diffrn_ambient_temperature 150.00(10)
_diffrn_detector 'CCD plate'
_diffrn_detector_area_resol_mean 8.1297
_diffrn_detector_type EosS2
_diffrn_measured_fraction_theta_full 1.000
_diffrn_measured_fraction_theta_max 0.998
_diffrn_measurement_details
;
#__ type_ start__ end____ width___ exp.time_
  1 omega   23.00   89.00   1.0000    1.5000
omega____ theta____ kappa____ phi______ frames
    -       36.0254 -125.0000  -60.0000 66

#__ type_ start__ end____ width___ exp.time_
  2 omega   23.00   89.00   1.0000    1.5000
omega____ theta____ kappa____ phi______ frames
    -       36.0254 -125.0000  120.0000 66

#__ type_ start__ end____ width___ exp.time_
  3 omega  -31.00   53.00   1.0000    1.5000
omega____ theta____ kappa____ phi______ frames
    -       36.0254  -57.0000  150.0000 84

#__ type_ start__ end____ width___ exp.time_
  4 omega   23.00   89.00   1.0000    1.5000
omega____ theta____ kappa____ phi______ frames
    -       36.0254 -125.0000 -120.0000 66

#__ type_ start__ end____ width___ exp.time_
  5 omega  -35.00   65.00   1.0000    1.5000
omega____ theta____ kappa____ phi______ frames
    -       36.0254  -19.0000    0.0000 100

#__ type_ start__ end____ width___ exp.time_
  6 omega   17.00  105.00   1.0000    1.5000
omega____ theta____ kappa____ phi______ frames
    -       36.0254   38.0000 -180.0000 88

#__ type_ start__ end____ width___ exp.time_
  7 omega  -33.00   55.00   1.0000    1.5000
omega____ theta____ kappa____ phi______ frames
    -       36.0254  -38.0000  150.0000 88

#__ type_ start__ end____ width___ exp.time_
  8 omega   19.00  103.00   1.0000    1.5000
omega____ theta____ kappa____ phi______ frames
    -       36.0254   57.0000  -60.0000 84

#__ type_ start__ end____ width___ exp.time_
  9 omega    9.00  104.00   1.0000    1.5000
omega____ theta____ kappa____ phi______ frames
    -       36.0254   77.0000    0.0000 95

#__ type_ start__ end____ width___ exp.time_
 10 omega   70.00  178.00   1.0000    3.0500
omega____ theta____ kappa____ phi______ frames
    -      108.0000   15.0000  -60.0000 108

#__ type_ start__ end____ width___ exp.time_
 11 omega   38.00   90.00   1.0000    3.0500
omega____ theta____ kappa____ phi______ frames
    -      108.0000  -30.0000   60.0000 52

#__ type_ start__ end____ width___ exp.time_
 12 omega   40.00   98.00   1.0000    3.0500
omega____ theta____ kappa____ phi______ frames
    -      108.0000  -45.0000 -180.0000 58

#__ type_ start__ end____ width___ exp.time_
 13 omega   38.00   90.00   1.0000    3.0500
omega____ theta____ kappa____ phi______ frames
    -      108.0000  -30.0000  -30.0000 52

#__ type_ start__ end____ width___ exp.time_
 14 omega   38.00  116.00   1.0000    3.0500
omega____ theta____ kappa____ phi______ frames
    -      108.0000 -111.0000   90.0000 78

#__ type_ start__ end____ width___ exp.time_
 15 omega   40.00   98.00   1.0000    3.0500
omega____ theta____ kappa____ phi______ frames
    -      108.0000  -45.0000  120.0000 58

#__ type_ start__ end____ width___ exp.time_
 16 omega   40.00  136.00   1.0000    3.0500
omega____ theta____ kappa____ phi______ frames
    -      108.0000  -80.0000   -2.3693 96

#__ type_ start__ end____ width___ exp.time_
 17 omega   40.00  135.00   1.0000    3.0500
omega____ theta____ kappa____ phi______ frames
    -      108.0000  -77.0000  120.0000 95

#__ type_ start__ end____ width___ exp.time_
 18 omega   57.00  150.00   1.0000    3.0500
omega____ theta____ kappa____ phi______ frames
    -      108.0000  178.0000    0.0000 93

#__ type_ start__ end____ width___ exp.time_
 19 omega   40.00   98.00   1.0000    3.0500
omega____ theta____ kappa____ phi______ frames
    -      108.0000  -45.0000 -120.0000 58

#__ type_ start__ end____ width___ exp.time_
 20 omega   37.00  146.00   1.0000    3.0500
omega____ theta____ kappa____ phi______ frames
    -      108.0000  -15.0000    0.0000 109

#__ type_ start__ end____ width___ exp.time_
 21 omega   87.00  178.00   1.0000    3.0500
omega____ theta____ kappa____ phi______ frames
    -      108.0000   30.0000   90.0000 91

#__ type_ start__ end____ width___ exp.time_
 22 omega   37.00  146.00   1.0000    3.0500
omega____ theta____ kappa____ phi______ frames
    -      108.0000  -15.0000  -30.0000 109

#__ type_ start__ end____ width___ exp.time_
 23 omega   38.00  116.00   1.0000    3.0500
omega____ theta____ kappa____ phi______ frames
    -      108.0000 -111.0000 -150.0000 78

#__ type_ start__ end____ width___ exp.time_
 24 omega   91.00  176.00   1.0000    3.0500
omega____ theta____ kappa____ phi______ frames
    -      108.0000   45.0000  -60.0000 85

#__ type_ start__ end____ width___ exp.time_
 25 omega   40.00  135.00   1.0000    3.0500
omega____ theta____ kappa____ phi______ frames
    -      108.0000  -77.0000   60.0000 95

#__ type_ start__ end____ width___ exp.time_
 26 omega   38.00  116.00   1.0000    3.0500
omega____ theta____ kappa____ phi______ frames
    -      108.0000 -111.0000  -60.0000 78

#__ type_ start__ end____ width___ exp.time_
 27 omega   39.00  110.00   1.0000    3.0500
omega____ theta____ kappa____ phi______ frames
    -      108.0000  -95.0000    0.0000 71

#__ type_ start__ end____ width___ exp.time_
 28 omega   41.00  126.00   1.0000    3.0500
omega____ theta____ kappa____ phi______ frames
    -      108.0000  -61.0000  120.0000 85

#__ type_ start__ end____ width___ exp.time_
 29 omega   39.00  110.00   1.0000    3.0500
omega____ theta____ kappa____ phi______ frames
    -      108.0000  -95.0000  -30.0000 71

#__ type_ start__ end____ width___ exp.time_
 30 omega   91.00  176.00   1.0000    3.0500
omega____ theta____ kappa____ phi______ frames
    -      108.0000   45.0000  -30.0000 85

#__ type_ start__ end____ width___ exp.time_
 31 omega  100.00  178.00   1.0000    3.0500
omega____ theta____ kappa____ phi______ frames
    -      108.0000  111.0000  120.0000 78

#__ type_ start__ end____ width___ exp.time_
 32 omega   38.00  116.00   1.0000    3.0500
omega____ theta____ kappa____ phi______ frames
    -      108.0000 -111.0000  120.0000 78

#__ type_ start__ end____ width___ exp.time_
 33 omega   38.00  116.00   1.0000    3.0500
omega____ theta____ kappa____ phi______ frames
    -      108.0000 -111.0000  -90.0000 78

#__ type_ start__ end____ width___ exp.time_
 34 omega  104.00  175.00   1.0000    3.0500
omega____ theta____ kappa____ phi______ frames
    -      108.0000   45.0000    0.0000 71

#__ type_ start__ end____ width___ exp.time_
 35 omega  138.00  175.00   1.0000    3.0500
omega____ theta____ kappa____ phi______ frames
    -      108.0000   61.0000 -120.0000 37

#__ type_ start__ end____ width___ exp.time_
 36 omega   56.00   89.00   1.0000    3.0500
omega____ theta____ kappa____ phi______ frames
    -      108.0000  -45.0000    0.0000 33

#__ type_ start__ end____ width___ exp.time_
 37 omega   44.00   84.00   1.0000    3.0500
omega____ theta____ kappa____ phi______ frames
    -      108.0000 -111.0000   30.0000 40

#__ type_ start__ end____ width___ exp.time_
 38 omega   89.00  114.00   1.0000    3.0500
omega____ theta____ kappa____ phi______ frames
    -      108.0000 -111.0000   30.0000 25

#__ type_ start__ end____ width___ exp.time_
 39 omega   40.00  105.00   1.0000    3.0500
omega____ theta____ kappa____ phi______ frames
    -      108.0000  -95.0000 -150.0000 65

#__ type_ start__ end____ width___ exp.time_
 40 omega  110.00  136.00   1.0000    3.0500
omega____ theta____ kappa____ phi______ frames
    -      108.0000  111.0000  -60.0000 26

#__ type_ start__ end____ width___ exp.time_
 41 omega   63.00  114.00   1.0000    3.0500
omega____ theta____ kappa____ phi______ frames
    -      108.0000 -111.0000  150.0000 51

#__ type_ start__ end____ width___ exp.time_
 42 omega   60.00   86.00   1.0000    3.0500
omega____ theta____ kappa____ phi______ frames
    -      108.0000  -95.0000  150.0000 26

#__ type_ start__ end____ width___ exp.time_
 43 omega   42.00   68.00   1.0000    3.0500
omega____ theta____ kappa____ phi______ frames
    -      108.0000  -77.0000  -60.0000 26

#__ type_ start__ end____ width___ exp.time_
 44 omega  110.00  135.00   1.0000    3.0500
omega____ theta____ kappa____ phi______ frames
    -      108.0000  -77.0000  -60.0000 25

#__ type_ start__ end____ width___ exp.time_
 45 omega   91.00  116.00   1.0000    3.0500
omega____ theta____ kappa____ phi______ frames
    -      108.0000 -111.0000    0.0000 25

#__ type_ start__ end____ width___ exp.time_
 46 omega  106.00  171.00   1.0000    3.0500
omega____ theta____ kappa____ phi______ frames
    -      108.0000   61.0000 -180.0000 65

#__ type_ start__ end____ width___ exp.time_
 47 omega   55.00  103.00   1.0000    3.0500
omega____ theta____ kappa____ phi______ frames
    -      108.0000  -21.0000 -144.8466 48

#__ type_ start__ end____ width___ exp.time_
 48 omega   48.00   74.00   1.0000    3.0500
omega____ theta____ kappa____ phi______ frames
    -      108.0000  -95.0000 -120.0000 26

#__ type_ start__ end____ width___ exp.time_
 49 omega   51.00   97.00   1.0000    3.0500
omega____ theta____ kappa____ phi______ frames
    -      108.0000  -45.0000   60.0000 46

#__ type_ start__ end____ width___ exp.time_
 50 omega  139.00  167.00   1.0000    3.0500
omega____ theta____ kappa____ phi______ frames
    -      108.0000   61.0000  -90.0000 28

#__ type_ start__ end____ width___ exp.time_
 51 omega   82.00  126.00   1.0000    3.0500
omega____ theta____ kappa____ phi______ frames
    -      108.0000   77.0000    0.0000 44

#__ type_ start__ end____ width___ exp.time_
 52 omega  151.00  176.00   1.0000    3.0500
omega____ theta____ kappa____ phi______ frames
    -      108.0000   77.0000    0.0000 25

#__ type_ start__ end____ width___ exp.time_
 53 omega   51.00   76.00   1.0000    3.0500
omega____ theta____ kappa____ phi______ frames
    -      108.0000  -77.0000  -30.0000 25

#__ type_ start__ end____ width___ exp.time_
 54 omega  104.00  134.00   1.0000    3.0500
omega____ theta____ kappa____ phi______ frames
    -      108.0000  -77.0000  -30.0000 30

#__ type_ start__ end____ width___ exp.time_
 55 omega   60.00   88.00   1.0000    3.0500
omega____ theta____ kappa____ phi______ frames
    -      108.0000  -30.0000 -180.0000 28

#__ type_ start__ end____ width___ exp.time_
 56 omega   66.00   91.00   1.0000    3.0500
omega____ theta____ kappa____ phi______ frames
    -      108.0000  -38.0000  -13.7156 25

#__ type_ start__ end____ width___ exp.time_
 57 omega   58.00   84.00   1.0000    3.0500
omega____ theta____ kappa____ phi______ frames
    -      108.0000  -45.0000  -30.0000 26

#__ type_ start__ end____ width___ exp.time_
 58 omega   40.00   81.00   1.0000    3.0500
omega____ theta____ kappa____ phi______ frames
    -      108.0000  -22.0000    1.3315 41

#__ type_ start__ end____ width___ exp.time_
 59 omega   73.00   98.00   1.0000    3.0500
omega____ theta____ kappa____ phi______ frames
    -      108.0000  -45.0000   90.0000 25

#__ type_ start__ end____ width___ exp.time_
 60 omega   40.00   65.00   1.0000    3.0500
omega____ theta____ kappa____ phi______ frames
    -      108.0000  -95.0000  -90.0000 25

#__ type_ start__ end____ width___ exp.time_
 61 omega   83.00  108.00   1.0000    3.0500
omega____ theta____ kappa____ phi______ frames
    -      108.0000  -55.0000  -54.6717 25

#__ type_ start__ end____ width___ exp.time_
 62 omega  107.00  147.00   1.0000    3.0500
omega____ theta____ kappa____ phi______ frames
    -      108.0000  111.0000  -30.0000 40

#__ type_ start__ end____ width___ exp.time_
 63 omega  121.00  146.00   1.0000    3.0500
omega____ theta____ kappa____ phi______ frames
    -      108.0000  178.0000 -150.0000 25

#__ type_ start__ end____ width___ exp.time_
 64 omega  100.00  126.00   1.0000    3.0500
omega____ theta____ kappa____ phi______ frames
    -      108.0000  178.0000   60.0000 26

#__ type_ start__ end____ width___ exp.time_
 65 omega  109.00  134.00   1.0000    3.0500
omega____ theta____ kappa____ phi______ frames
    -      108.0000  -77.0000 -180.0000 25

#__ type_ start__ end____ width___ exp.time_
 66 omega   84.00  120.00   1.0000    3.0500
omega____ theta____ kappa____ phi______ frames
    -      108.0000 -123.0000  -24.8747 36
;
_diffrn_measurement_device 'four-circle diffractometer'
_diffrn_measurement_device_type 'SuperNova, Dual, Cu at zero, EosS2'
_diffrn_measurement_method '\w scans'
_diffrn_orient_matrix_UB_11 0.1021057000
_diffrn_orient_matrix_UB_12 0.0561948000
_diffrn_orient_matrix_UB_13 -0.0051975000
_diffrn_orient_matrix_UB_21 -0.0797873000
_diffrn_orient_matrix_UB_22 0.0722164000
_diffrn_orient_matrix_UB_23 0.0024754000
_diffrn_orient_matrix_UB_31 0.0306016000
_diffrn_orient_matrix_UB_32 0.0016367000
_diffrn_orient_matrix_UB_33 0.0735481000
_diffrn_radiation_monochromator mirror
_diffrn_radiation_probe x-ray
_diffrn_radiation_type CuK\a
_diffrn_radiation_wavelength 1.54184
_diffrn_reflns_av_R_equivalents 0.0361
_diffrn_reflns_av_unetI/netI 0.0156
_diffrn_reflns_Laue_measured_fraction_full 1.000
_diffrn_reflns_Laue_measured_fraction_max 0.998
_diffrn_reflns_limit_h_max 14
_diffrn_reflns_limit_h_min -14
_diffrn_reflns_limit_k_max 20
_diffrn_reflns_limit_k_min -20
_diffrn_reflns_limit_l_max 26
_diffrn_reflns_limit_l_min -17
_diffrn_reflns_number 80158
_diffrn_reflns_point_group_measured_fraction_full 1.000
_diffrn_reflns_point_group_measured_fraction_max 0.998
_diffrn_reflns_theta_full 67.684
_diffrn_reflns_theta_max 72.412
_diffrn_reflns_theta_min 3.372
_diffrn_source 'sealed X-ray tube'
_diffrn_source_type 'SuperNova (Cu) X-ray Source'
_exptl_absorpt_coefficient_mu 4.162
_exptl_absorpt_correction_T_max 0.830
_exptl_absorpt_correction_T_min 0.688
_exptl_absorpt_correction_type gaussian
_exptl_absorpt_process_details
;
CrysAlisPro, Agilent Technologies,
Version 1.171.37.35h (release 09-02-2015 CrysAlis171 .NET)
(compiled Feb  9 2015,16:26:32)
Numerical absorption correction based on gaussian integration over
            a multifaceted crystal model
Empirical absorption correction using spherical harmonics,
 implemented in SCALE3 ABSPACK scaling algorithm.
;
_exptl_crystal_colour orange
_exptl_crystal_density_diffrn 1.431
_exptl_crystal_description plate
_exptl_crystal_F_000 1824
_exptl_crystal_size_max 0.196
_exptl_crystal_size_mid 0.1514
_exptl_crystal_size_min 0.0948
_refine_diff_density_max 0.995
_refine_diff_density_min -0.514
_refine_diff_density_rms 0.063
_refine_ls_extinction_method none
_refine_ls_goodness_of_fit_ref 1.066
_refine_ls_hydrogen_treatment constr
_refine_ls_matrix_type full
_refine_ls_number_parameters 532
_refine_ls_number_reflns 8128
_refine_ls_number_restraints 0
_refine_ls_restrained_S_all 1.066
_refine_ls_R_factor_all 0.0324
_refine_ls_R_factor_gt 0.0321
_refine_ls_shift/su_max 0.001
_refine_ls_shift/su_mean 0.000
_refine_ls_structure_factor_coef Fsqd
_refine_ls_weighting_details 'w=1/[\s^2^(Fo^2^)+(0.0383P)^2^+4.9019P] where P=(Fo^2^+2Fc^2^)/3'
_refine_ls_weighting_scheme calc
_refine_ls_wR_factor_gt 0.0809
_refine_ls_wR_factor_ref 0.0810
_reflns_Friedel_coverage 0.000
_reflns_number_gt 8051
_reflns_number_total 8128
_reflns_threshold_expression 'I > 2\s(I)'
_cod_data_source_file c8dt00155c2.cif
_cod_data_source_block GM232
_cod_depositor_comments 'Adding full bibliography for 7045651--7045663.cif.'
_cod_database_code 7045662
_chemical_oxdiff_formula 'C30 H20 P2 N1 O2 Ru1 Cl1'
_shelx_space_group_comment
;
The symmetry employed for this shelxl refinement is uniquely defined
by the following loop, which should always be used as a source of
symmetry information in preference to the above space-group names.
They are only intended as comments.
;
_reflns_odcompleteness_completeness 99.97
_reflns_odcompleteness_iscentric 1
_reflns_odcompleteness_theta 66.97
_olex2_refinement_description
;
1. Fixed Uiso
 At 1.2 times of:
  All C(H) groups
2.a Aromatic/amide H refined with riding coordinates:
 C4(H4), C5(H5), C8(H8), C9(H9), C10(H10), C11(H11), C13(H13), C14(H14),
 C15(H15), C16(H16), C17(H17), C19(H19), C20(H20), C21(H21), C22(H22), C23(H23),
  C25(H25), C26(H26), C27(H27), C28(H28), C29(H29), C31(H31), C32(H32),
 C33(H33), C34(H34), C35(H35), C37(H37), C38(H38), C39(H39), C40(H40), C41(H41),
  C43(H43), C44(H44), C45(H45), C46(H46), C47(H47), C49(H49), C50(H50),
 C51(H51), C52(H52), C53(H53)
;
_shelx_shelxl_version_number 2014/7
_olex2_submission_special_instructions 'No special instructions were received'

loop_
_space_group_symop_operation_xyz
'x, y, z'
'-x+1/2, y+1/2, -z+1/2'
'-x, -y, -z'
'x-1/2, -y-1/2, z-1/2'

loop_
_atom_site_label
_atom_site_type_symbol
_atom_site_fract_x
_atom_site_fract_y
_atom_site_fract_z
_atom_site_U_iso_or_equiv
_atom_site_adp_type
_atom_site_occupancy
_atom_site_site_symmetry_order
_atom_site_calc_flag
_atom_site_refinement_flags_posn
Ru1 Ru 0.41537(2) 0.77632(2) 0.29319(2) 0.01964(6) Uani 1 1 d .
P1 P 0.47294(4) 0.86846(3) 0.37148(2) 0.01874(11) Uani 1 1 d .
P2 P 0.57806(4) 0.75121(3) 0.24783(2) 0.01947(11) Uani 1 1 d .
O1 O 0.7882(2) 0.46779(16) 0.63415(12) 0.0705(7) Uani 1 1 d .
O2 O 0.8175(2) 0.37923(16) 0.56563(13) 0.0708(7) Uani 1 1 d .
N1 N 0.7746(2) 0.44164(17) 0.57939(12) 0.0504(6) Uani 1 1 d .
C1 C 0.47117(18) 0.69389(13) 0.35941(10) 0.0226(4) Uani 1 1 d .
C2 C 0.5073(2) 0.64370(14) 0.39844(11) 0.0283(5) Uani 1 1 d .
C3 C 0.5712(2) 0.59003(15) 0.44268(12) 0.0314(5) Uani 1 1 d .
C4 C 0.6325(3) 0.61809(18) 0.49799(14) 0.0462(7) Uani 1 1 d .
H4 H 0.6311 0.6722 0.5069 0.055 Uiso 1 1 calc R
C5 C 0.6974(3) 0.56735(19) 0.54164(14) 0.0495(7) Uani 1 1 d .
H5 H 0.7364 0.5876 0.5799 0.059 Uiso 1 1 calc R
C6 C 0.7043(2) 0.48879(17) 0.52894(14) 0.0416(6) Uani 1 1 d .
C7 C 0.6455(2) 0.45394(16) 0.47168(12) 0.0344(5) Uani 1 1 d .
C8 C 0.6454(3) 0.37185(18) 0.45525(14) 0.0465(7) Uani 1 1 d .
H8 H 0.6871 0.3360 0.4834 0.056 Uiso 1 1 calc R
C9 C 0.5858(3) 0.34526(17) 0.39955(15) 0.0511(8) Uani 1 1 d .
H9 H 0.5887 0.2915 0.3899 0.061 Uiso 1 1 calc R
C10 C 0.5198(3) 0.39609(18) 0.35580(14) 0.0505(8) Uani 1 1 d .
H10 H 0.4804 0.3765 0.3173 0.061 Uiso 1 1 calc R
C11 C 0.5141(3) 0.47462(18) 0.37054(13) 0.0443(7) Uani 1 1 d .
H11 H 0.4679 0.5083 0.3425 0.053 Uiso 1 1 calc R
C12 C 0.5774(2) 0.50624(15) 0.42798(11) 0.0319(5) Uani 1 1 d .
C13 C 0.2255(2) 0.7698(2) 0.29048(13) 0.0457(8) Uani 1 1 d .
H13 H 0.1925 0.7623 0.3273 0.055 Uiso 1 1 calc R
C14 C 0.2578(2) 0.7093(2) 0.25030(14) 0.0430(7) Uani 1 1 d .
H14 H 0.2497 0.6549 0.2558 0.052 Uiso 1 1 calc R
C15 C 0.3048(2) 0.7468(2) 0.20035(12) 0.0410(6) Uani 1 1 d .
H15 H 0.3335 0.7209 0.1673 0.049 Uiso 1 1 calc R
C16 C 0.3012(2) 0.82996(19) 0.20870(12) 0.0403(6) Uani 1 1 d .
H16 H 0.3262 0.8683 0.1823 0.048 Uiso 1 1 calc R
C17 C 0.2525(2) 0.8441(2) 0.26448(13) 0.0438(7) Uani 1 1 d .
H17 H 0.2400 0.8937 0.2815 0.053 Uiso 1 1 calc R
C18 C 0.49779(18) 0.97209(13) 0.34914(10) 0.0221(4) Uani 1 1 d .
C19 C 0.4636(2) 0.99758(14) 0.28633(10) 0.0264(5) Uani 1 1 d .
H19 H 0.4302 0.9615 0.2556 0.032 Uiso 1 1 calc R
C20 C 0.4786(2) 1.07589(15) 0.26908(11) 0.0306(5) Uani 1 1 d .
H20 H 0.4556 1.0920 0.2269 0.037 Uiso 1 1 calc R
C21 C 0.5276(2) 1.12994(14) 0.31431(12) 0.0315(5) Uani 1 1 d .
H21 H 0.5373 1.1826 0.3028 0.038 Uiso 1 1 calc R
C22 C 0.5624(2) 1.10554(14) 0.37713(11) 0.0299(5) Uani 1 1 d .
H22 H 0.5959 1.1418 0.4077 0.036 Uiso 1 1 calc R
C23 C 0.54727(19) 1.02710(14) 0.39450(10) 0.0260(4) Uani 1 1 d .
H23 H 0.5703 1.0112 0.4367 0.031 Uiso 1 1 calc R
C24 C 0.35245(18) 0.87974(13) 0.41802(10) 0.0229(4) Uani 1 1 d .
C25 C 0.2970(2) 0.95192(14) 0.42391(11) 0.0295(5) Uani 1 1 d .
H25 H 0.3240 0.9978 0.4067 0.035 Uiso 1 1 calc R
C26 C 0.2011(2) 0.95556(16) 0.45547(13) 0.0361(6) Uani 1 1 d .
H26 H 0.1640 1.0039 0.4588 0.043 Uiso 1 1 calc R
C27 C 0.1607(2) 0.88812(16) 0.48181(12) 0.0335(5) Uani 1 1 d .
H27 H 0.0971 0.8911 0.5031 0.040 Uiso 1 1 calc R
C28 C 0.2154(2) 0.81583(16) 0.47629(11) 0.0322(5) Uani 1 1 d .
H28 H 0.1887 0.7702 0.4941 0.039 Uiso 1 1 calc R
C29 C 0.3101(2) 0.81166(15) 0.44415(11) 0.0293(5) Uani 1 1 d .
H29 H 0.3457 0.7629 0.4400 0.035 Uiso 1 1 calc R
C30 C 0.59883(18) 0.85311(12) 0.43388(10) 0.0214(4) Uani 1 1 d .
C31 C 0.5889(2) 0.83717(18) 0.49712(11) 0.0365(6) Uani 1 1 d .
H31 H 0.5160 0.8325 0.5089 0.044 Uiso 1 1 calc R
C32 C 0.6867(2) 0.82816(19) 0.54300(12) 0.0436(7) Uani 1 1 d .
H32 H 0.6790 0.8189 0.5855 0.052 Uiso 1 1 calc R
C33 C 0.7952(2) 0.83289(16) 0.52560(12) 0.0370(6) Uani 1 1 d .
H33 H 0.8606 0.8250 0.5560 0.044 Uiso 1 1 calc R
C34 C 0.8065(2) 0.84933(15) 0.46282(12) 0.0315(5) Uani 1 1 d .
H34 H 0.8796 0.8531 0.4511 0.038 Uiso 1 1 calc R
C35 C 0.70856(19) 0.86018(14) 0.41731(10) 0.0264(4) Uani 1 1 d .
H35 H 0.7165 0.8723 0.3753 0.032 Uiso 1 1 calc R
C36 C 0.58550(18) 0.81966(14) 0.18103(11) 0.0259(4) Uani 1 1 d .
C37 C 0.5489(2) 0.79884(18) 0.11734(12) 0.0372(6) Uani 1 1 d .
H37 H 0.5282 0.7466 0.1069 0.045 Uiso 1 1 calc R
C38 C 0.5431(3) 0.8557(2) 0.06928(13) 0.0523(8) Uani 1 1 d .
H38 H 0.5177 0.8413 0.0269 0.063 Uiso 1 1 calc R
C39 C 0.5747(3) 0.9330(2) 0.08391(16) 0.0559(9) Uani 1 1 d .
H39 H 0.5708 0.9707 0.0515 0.067 Uiso 1 1 calc R
C40 C 0.6123(3) 0.95464(18) 0.14680(15) 0.0483(7) Uani 1 1 d .
H40 H 0.6348 1.0067 0.1567 0.058 Uiso 1 1 calc R
C41 C 0.6162(2) 0.89863(15) 0.19502(12) 0.0327(5) Uani 1 1 d .
H41 H 0.6396 0.9138 0.2374 0.039 Uiso 1 1 calc R
C42 C 0.57534(19) 0.65193(14) 0.21042(10) 0.0257(4) Uani 1 1 d .
C43 C 0.4942(2) 0.59553(15) 0.22143(12) 0.0330(5) Uani 1 1 d .
H43 H 0.4391 0.6084 0.2470 0.040 Uiso 1 1 calc R
C44 C 0.4942(3) 0.52018(17) 0.19479(14) 0.0431(7) Uani 1 1 d .
H44 H 0.4391 0.4831 0.2025 0.052 Uiso 1 1 calc R
C45 C 0.5758(3) 0.50022(16) 0.15687(13) 0.0402(6) Uani 1 1 d .
H45 H 0.5755 0.4498 0.1388 0.048 Uiso 1 1 calc R
C46 C 0.6572(2) 0.55494(17) 0.14602(14) 0.0409(6) Uani 1 1 d .
H46 H 0.7122 0.5415 0.1205 0.049 Uiso 1 1 calc R
C47 C 0.6584(2) 0.63011(15) 0.17277(13) 0.0347(5) Uani 1 1 d .
H47 H 0.7150 0.6664 0.1656 0.042 Uiso 1 1 calc R
C48 C 0.72775(18) 0.74691(13) 0.29010(10) 0.0220(4) Uani 1 1 d .
C49 C 0.81811(19) 0.79302(14) 0.27485(11) 0.0259(4) Uani 1 1 d .
H49 H 0.8042 0.8302 0.2420 0.031 Uiso 1 1 calc R
C50 C 0.9294(2) 0.78375(15) 0.30858(13) 0.0310(5) Uani 1 1 d .
H50 H 0.9891 0.8154 0.2985 0.037 Uiso 1 1 calc R
C51 C 0.9520(2) 0.72800(15) 0.35691(13) 0.0322(5) Uani 1 1 d .
H51 H 1.0265 0.7219 0.3792 0.039 Uiso 1 1 calc R
C52 C 0.8624(2) 0.68125(15) 0.37173(12) 0.0334(5) Uani 1 1 d .
H52 H 0.8769 0.6434 0.4040 0.040 Uiso 1 1 calc R
C53 C 0.7517(2) 0.69059(14) 0.33876(12) 0.0302(5) Uani 1 1 d .
H53 H 0.6924 0.6589 0.3492 0.036 Uiso 1 1 calc R

loop_
_atom_site_aniso_label
_atom_site_aniso_U_11
_atom_site_aniso_U_22
_atom_site_aniso_U_33
_atom_site_aniso_U_23
_atom_site_aniso_U_13
_atom_site_aniso_U_12
Ru1 0.01360(9) 0.02970(10) 0.01522(9) -0.00057(6) 0.00099(6) 0.00086(6)
P1 0.0186(2) 0.0232(3) 0.0144(2) 0.00188(18) 0.00259(18) 0.00329(19)
P2 0.0157(2) 0.0237(3) 0.0193(2) -0.00174(19) 0.00365(18) -0.00141(19)
O1 0.0848(19) 0.0615(15) 0.0558(15) 0.0071(12) -0.0187(13) 0.0167(13)
O2 0.0724(17) 0.0678(16) 0.0655(15) 0.0153(13) -0.0098(13) 0.0354(14)
N1 0.0508(15) 0.0544(16) 0.0410(14) 0.0069(12) -0.0087(11) 0.0036(12)
C1 0.0189(9) 0.0264(11) 0.0229(10) -0.0043(8) 0.0048(8) -0.0007(8)
C2 0.0263(11) 0.0276(11) 0.0311(11) 0.0032(9) 0.0048(9) 0.0015(9)
C3 0.0260(11) 0.0327(12) 0.0353(12) 0.0095(10) 0.0036(9) 0.0022(9)
C4 0.0571(18) 0.0343(14) 0.0430(15) 0.0002(12) -0.0051(13) 0.0014(13)
C5 0.0551(18) 0.0481(17) 0.0384(15) -0.0030(13) -0.0139(13) -0.0007(14)
C6 0.0343(14) 0.0423(15) 0.0453(15) 0.0064(12) -0.0030(11) 0.0072(11)
C7 0.0356(13) 0.0376(13) 0.0311(12) 0.0035(10) 0.0091(10) 0.0060(11)
C8 0.0589(18) 0.0375(15) 0.0428(15) 0.0053(12) 0.0072(13) 0.0142(13)
C9 0.078(2) 0.0299(14) 0.0448(16) -0.0079(12) 0.0072(15) 0.0127(14)
C10 0.075(2) 0.0410(16) 0.0324(14) -0.0119(12) -0.0026(14) 0.0078(15)
C11 0.0555(17) 0.0452(16) 0.0307(13) -0.0013(11) 0.0018(12) 0.0116(13)
C12 0.0344(12) 0.0358(13) 0.0266(11) 0.0015(10) 0.0082(10) 0.0052(10)
C13 0.0097(10) 0.094(2) 0.0327(13) 0.0054(14) 0.0016(9) 0.0013(12)
C14 0.0182(11) 0.0594(17) 0.0471(15) -0.0016(13) -0.0081(10) -0.0152(11)
C15 0.0211(11) 0.075(2) 0.0237(12) -0.0129(12) -0.0072(9) -0.0056(12)
C16 0.0259(12) 0.0647(18) 0.0252(12) 0.0112(12) -0.0113(9) 0.0033(12)
C17 0.0209(11) 0.0665(19) 0.0390(14) -0.0042(13) -0.0107(10) 0.0221(12)
C18 0.0209(10) 0.0253(10) 0.0209(10) 0.0033(8) 0.0058(8) 0.0052(8)
C19 0.0297(11) 0.0292(11) 0.0202(10) 0.0015(8) 0.0034(8) 0.0070(9)
C20 0.0340(12) 0.0325(12) 0.0254(11) 0.0092(9) 0.0054(9) 0.0093(10)
C21 0.0327(12) 0.0263(11) 0.0371(13) 0.0092(10) 0.0104(10) 0.0023(9)
C22 0.0317(12) 0.0286(12) 0.0301(11) 0.0000(9) 0.0071(9) -0.0043(9)
C23 0.0261(11) 0.0308(12) 0.0211(10) 0.0026(9) 0.0038(8) 0.0001(9)
C24 0.0208(10) 0.0308(11) 0.0169(9) -0.0015(8) 0.0029(8) 0.0033(8)
C25 0.0265(11) 0.0304(12) 0.0320(12) -0.0036(9) 0.0060(9) 0.0003(9)
C26 0.0296(12) 0.0342(13) 0.0468(14) -0.0117(11) 0.0128(11) 0.0045(10)
C27 0.0245(11) 0.0452(14) 0.0333(12) -0.0099(11) 0.0119(9) -0.0004(10)
C28 0.0296(12) 0.0417(14) 0.0273(11) 0.0037(10) 0.0108(9) 0.0005(10)
C29 0.0301(12) 0.0326(12) 0.0268(11) 0.0047(9) 0.0093(9) 0.0074(9)
C30 0.0240(10) 0.0205(10) 0.0188(9) -0.0005(8) 0.0005(8) 0.0041(8)
C31 0.0293(12) 0.0572(17) 0.0228(11) 0.0115(11) 0.0033(9) 0.0027(11)
C32 0.0421(15) 0.0607(18) 0.0256(12) 0.0150(12) -0.0025(11) 0.0043(13)
C33 0.0324(13) 0.0404(14) 0.0329(13) 0.0052(10) -0.0111(10) 0.0075(11)
C34 0.0229(11) 0.0360(13) 0.0342(12) -0.0048(10) 0.0002(9) 0.0038(9)
C35 0.0263(11) 0.0312(12) 0.0215(10) -0.0031(9) 0.0028(8) 0.0009(9)
C36 0.0186(10) 0.0355(12) 0.0247(11) 0.0037(9) 0.0066(8) 0.0020(9)
C37 0.0316(13) 0.0513(15) 0.0283(12) 0.0013(11) 0.0034(10) -0.0045(11)
C38 0.0467(16) 0.083(2) 0.0264(13) 0.0160(14) 0.0028(12) 0.0042(16)
C39 0.061(2) 0.063(2) 0.0466(17) 0.0310(15) 0.0174(15) 0.0147(16)
C40 0.0541(18) 0.0391(15) 0.0557(18) 0.0178(13) 0.0211(14) 0.0079(13)
C41 0.0353(13) 0.0311(12) 0.0338(12) 0.0044(10) 0.0118(10) 0.0058(10)
C42 0.0249(11) 0.0288(11) 0.0237(10) -0.0043(8) 0.0052(9) -0.0039(9)
C43 0.0361(13) 0.0349(13) 0.0311(12) -0.0089(10) 0.0152(10) -0.0106(10)
C44 0.0552(17) 0.0363(14) 0.0427(14) -0.0117(12) 0.0227(13) -0.0193(13)
C45 0.0547(17) 0.0311(13) 0.0371(13) -0.0131(11) 0.0149(12) -0.0065(12)
C46 0.0432(15) 0.0401(14) 0.0440(15) -0.0131(12) 0.0213(12) -0.0011(12)
C47 0.0304(12) 0.0342(13) 0.0427(14) -0.0101(11) 0.0161(11) -0.0070(10)
C48 0.0176(9) 0.0222(10) 0.0261(10) -0.0042(8) 0.0034(8) 0.0006(8)
C49 0.0212(10) 0.0284(11) 0.0292(11) -0.0016(9) 0.0071(9) -0.0004(9)
C50 0.0186(11) 0.0360(13) 0.0393(13) -0.0031(10) 0.0074(9) -0.0032(9)
C51 0.0188(11) 0.0376(13) 0.0383(13) -0.0064(10) -0.0016(9) 0.0052(9)
C52 0.0277(12) 0.0330(13) 0.0377(13) 0.0050(10) -0.0003(10) 0.0053(10)
C53 0.0225(11) 0.0283(12) 0.0393(13) 0.0057(10) 0.0035(9) -0.0018(9)

loop_
_atom_type_symbol
_atom_type_description
_atom_type_scat_dispersion_real
_atom_type_scat_dispersion_imag
_atom_type_scat_source
C C 0.0181 0.0091 'International Tables Vol C Tables 4.2.6.8 and 6.1.1.4'
H H 0.0000 0.0000 'International Tables Vol C Tables 4.2.6.8 and 6.1.1.4'
N N 0.0311 0.0180 'International Tables Vol C Tables 4.2.6.8 and 6.1.1.4'
O O 0.0492 0.0322 'International Tables Vol C Tables 4.2.6.8 and 6.1.1.4'
P P 0.2955 0.4335 'International Tables Vol C Tables 4.2.6.8 and 6.1.1.4'
Ru Ru 0.0552 3.2960 'International Tables Vol C Tables 4.2.6.8 and 6.1.1.4'

loop_
_exptl_crystal_face_index_h
_exptl_crystal_face_index_k
_exptl_crystal_face_index_l
_exptl_crystal_face_perp_dist
_exptl_oxdiff_crystal_face_indexfrac_h
_exptl_oxdiff_crystal_face_indexfrac_k
_exptl_oxdiff_crystal_face_indexfrac_l
_exptl_oxdiff_crystal_face_x
_exptl_oxdiff_crystal_face_y
_exptl_oxdiff_crystal_face_z
0 -1 13 0.0864 0.4803 -1.0345 13.3341 -0.0784 -0.0800 0.9937
-5 8 4 0.0936 -4.9902 8.0238 3.8030 -0.0784 0.9870 0.1401
-1 0 -13 0.0685 -1.0332 0.4915 -13.1272 -0.0097 0.0854 -0.9963
5 -8 -6 0.0725 4.6004 -7.6450 -6.4562 0.0737 -0.9351 -0.3466
2 -1 13 0.0731 1.6109 -1.4208 12.6815 0.0187 -0.1997 0.9797
0 0 -14 0.0742 0.4255 -0.2005 -13.6503 0.1031 -0.0822 -0.9913
6 0 -11 0.0637 5.6400 -0.0774 -10.6666 0.6270 -0.4820 -0.6120
8 0 -3 0.0525 7.5740 0.0634 -3.2840 0.7940 -0.6079 -0.0097
-5 8 -3 0.0985 -5.0350 7.5595 -2.5427 -0.0761 0.9414 -0.3287
6 0 5 0.0462 6.4199 0.1787 5.4602 0.6372 -0.4858 0.5983
-3 0 13 0.0908 -2.9252 0.1583 13.3282 -0.3591 0.2778 0.8910
-1 -11 -3 0.0811 -0.8323 -10.6274 -2.5189 -0.6691 -0.7073 -0.2281
-1 1 -13 0.0738 -0.5012 0.7431 -13.3550 0.0600 0.0606 -0.9964
1 11 -4 0.0985 0.5787 10.5583 -3.5014 0.6706 0.7076 -0.2225
1 11 3 0.0921 0.8360 10.6042 2.6480 0.6675 0.7057 0.2377
-8 0 3 0.0420 -7.5946 -0.0722 2.7266 -0.7937 0.6075 -0.0320

loop_
_geom_angle_atom_site_label_1
_geom_angle_atom_site_label_2
_geom_angle_atom_site_label_3
_geom_angle
P1 Ru1 P2 104.827(19)
C1 Ru1 P1 86.38(6)
C1 Ru1 P2 87.90(6)
C1 Ru1 C13 101.53(10)
C1 Ru1 C14 95.33(10)
C1 Ru1 C15 122.75(11)
C1 Ru1 C16 157.09(10)
C1 Ru1 C17 135.80(10)
C13 Ru1 P1 103.45(9)
C13 Ru1 P2 150.67(8)
C13 Ru1 C14 37.09(12)
C13 Ru1 C15 61.64(10)
C13 Ru1 C16 61.93(10)
C13 Ru1 C17 37.29(12)
C14 Ru1 P1 140.10(8)
C14 Ru1 P2 115.07(8)
C14 Ru1 C15 36.94(11)
C14 Ru1 C16 61.83(11)
C15 Ru1 P1 148.27(9)
C15 Ru1 P2 89.82(7)
C15 Ru1 C16 36.74(12)
C16 Ru1 P1 111.95(8)
C16 Ru1 P2 99.85(7)
C17 Ru1 P1 89.62(8)
C17 Ru1 P2 135.30(8)
C17 Ru1 C14 61.85(12)
C17 Ru1 C15 61.24(11)
C17 Ru1 C16 36.71(10)
C18 P1 Ru1 119.74(7)
C18 P1 C24 101.73(10)
C24 P1 Ru1 106.90(7)
C30 P1 Ru1 122.44(7)
C30 P1 C18 100.15(10)
C30 P1 C24 103.02(9)
C36 P2 Ru1 110.33(7)
C36 P2 C42 103.76(11)
C36 P2 C48 104.02(10)
C42 P2 Ru1 112.61(7)
C48 P2 Ru1 126.33(7)
C48 P2 C42 97.11(10)
O1 N1 C6 117.8(3)
O2 N1 O1 122.5(3)
O2 N1 C6 119.7(3)
C2 C1 Ru1 178.22(19)
C1 C2 C3 168.9(2)
C2 C3 C12 121.0(2)
C4 C3 C2 119.8(2)
C4 C3 C12 119.1(2)
C3 C4 H4 119.4
C3 C4 C5 121.2(3)
C5 C4 H4 119.4
C4 C5 H5 119.6
C6 C5 C4 120.7(3)
C6 C5 H5 119.6
C5 C6 N1 115.2(3)
C5 C6 C7 122.4(3)
C7 C6 N1 122.4(3)
C6 C7 C8 126.1(3)
C6 C7 C12 116.4(2)
C8 C7 C12 117.5(2)
C7 C8 H8 119.5
C9 C8 C7 121.0(3)
C9 C8 H8 119.5
C8 C9 H9 119.0
C8 C9 C10 122.1(3)
C10 C9 H9 119.0
C9 C10 H10 120.6
C11 C10 C9 118.9(3)
C11 C10 H10 120.6
C10 C11 H11 119.3
C10 C11 C12 121.4(3)
C12 C11 H11 119.3
C7 C12 C3 120.2(2)
C11 C12 C3 120.7(2)
C11 C12 C7 119.1(2)
Ru1 C13 H13 122.1
C14 C13 Ru1 71.91(14)
C14 C13 H13 126.2
C14 C13 C17 107.7(2)
C17 C13 Ru1 71.57(14)
C17 C13 H13 126.2
Ru1 C14 H14 122.8
C13 C14 Ru1 71.00(15)
C13 C14 H14 126.3
C15 C14 Ru1 71.60(14)
C15 C14 C13 107.4(3)
C15 C14 H14 126.3
Ru1 C15 H15 122.5
C14 C15 Ru1 71.46(14)
C14 C15 H15 125.5
C16 C15 Ru1 72.21(13)
C16 C15 C14 109.0(3)
C16 C15 H15 125.5
Ru1 C16 H16 123.5
C15 C16 Ru1 71.05(14)
C15 C16 H16 126.4
C17 C16 Ru1 70.75(13)
C17 C16 C15 107.2(3)
C17 C16 H16 126.4
Ru1 C17 H17 122.3
C13 C17 Ru1 71.14(14)
C13 C17 H17 125.7
C16 C17 Ru1 72.54(14)
C16 C17 C13 108.7(3)
C16 C17 H17 125.7
C19 C18 P1 120.17(17)
C23 C18 P1 121.22(16)
C23 C18 C19 118.6(2)
C18 C19 H19 119.5
C20 C19 C18 120.9(2)
C20 C19 H19 119.5
C19 C20 H20 120.0
C21 C20 C19 120.1(2)
C21 C20 H20 120.0
C20 C21 H21 120.1
C20 C21 C22 119.8(2)
C22 C21 H21 120.1
C21 C22 H22 119.9
C23 C22 C21 120.2(2)
C23 C22 H22 119.9
C18 C23 H23 119.8
C22 C23 C18 120.4(2)
C22 C23 H23 119.8
C25 C24 P1 122.82(17)
C25 C24 C29 118.7(2)
C29 C24 P1 118.26(17)
C24 C25 H25 119.9
C24 C25 C26 120.2(2)
C26 C25 H25 119.9
C25 C26 H26 119.7
C27 C26 C25 120.6(2)
C27 C26 H26 119.7
C26 C27 H27 120.2
C26 C27 C28 119.7(2)
C28 C27 H27 120.2
C27 C28 H28 120.0
C27 C28 C29 120.0(2)
C29 C28 H28 120.0
C24 C29 H29 119.6
C28 C29 C24 120.8(2)
C28 C29 H29 119.6
C31 C30 P1 122.78(18)
C31 C30 C35 118.7(2)
C35 C30 P1 118.50(16)
C30 C31 H31 119.6
C30 C31 C32 120.7(2)
C32 C31 H31 119.6
C31 C32 H32 120.0
C33 C32 C31 120.1(2)
C33 C32 H32 120.0
C32 C33 H33 120.1
C32 C33 C34 119.9(2)
C34 C33 H33 120.1
C33 C34 H34 120.0
C33 C34 C35 119.9(2)
C35 C34 H34 120.0
C30 C35 C34 120.7(2)
C30 C35 H35 119.6
C34 C35 H35 119.6
C37 C36 P2 122.8(2)
C37 C36 C41 118.3(2)
C41 C36 P2 118.42(18)
C36 C37 H37 119.8
C38 C37 C36 120.4(3)
C38 C37 H37 119.8
C37 C38 H38 119.8
C39 C38 C37 120.4(3)
C39 C38 H38 119.8
C38 C39 H39 120.0
C38 C39 C40 120.0(3)
C40 C39 H39 120.0
C39 C40 H40 120.1
C39 C40 C41 119.9(3)
C41 C40 H40 120.1
C36 C41 H41 119.5
C40 C41 C36 121.0(3)
C40 C41 H41 119.5
C43 C42 P2 120.88(17)
C43 C42 C47 118.1(2)
C47 C42 P2 120.95(18)
C42 C43 H43 119.5
C44 C43 C42 120.9(2)
C44 C43 H43 119.5
C43 C44 H44 119.9
C45 C44 C43 120.1(2)
C45 C44 H44 119.9
C44 C45 H45 120.1
C46 C45 C44 119.7(2)
C46 C45 H45 120.1
C45 C46 H46 119.7
C45 C46 C47 120.6(2)
C47 C46 H46 119.7
C42 C47 H47 119.7
C46 C47 C42 120.6(2)
C46 C47 H47 119.7
C49 C48 P2 124.55(17)
C49 C48 C53 118.5(2)
C53 C48 P2 116.86(16)
C48 C49 H49 119.9
C48 C49 C50 120.3(2)
C50 C49 H49 119.9
C49 C50 H50 119.7
C51 C50 C49 120.7(2)
C51 C50 H50 119.7
C50 C51 H51 120.4
C50 C51 C52 119.2(2)
C52 C51 H51 120.4
C51 C52 H52 119.8
C53 C52 C51 120.3(2)
C53 C52 H52 119.8
C48 C53 H53 119.5
C52 C53 C48 121.0(2)
C52 C53 H53 119.5

loop_
_geom_bond_atom_site_label_1
_geom_bond_atom_site_label_2
_geom_bond_distance
Ru1 P1 2.2916(5)
Ru1 P2 2.3021(5)
Ru1 C1 2.007(2)
Ru1 C13 2.218(2)
Ru1 C14 2.230(2)
Ru1 C15 2.232(2)
Ru1 C16 2.247(2)
Ru1 C17 2.224(2)
P1 C18 1.842(2)
P1 C24 1.852(2)
P1 C30 1.837(2)
P2 C36 1.835(2)
P2 C42 1.847(2)
P2 C48 1.841(2)
O1 N1 1.226(4)
O2 N1 1.219(4)
N1 C6 1.474(3)
C1 C2 1.210(3)
C2 C3 1.426(3)
C3 C4 1.358(4)
C3 C12 1.449(4)
C4 H4 0.9300
C4 C5 1.393(4)
C5 H5 0.9300
C5 C6 1.354(4)
C6 C7 1.423(4)
C7 C8 1.425(4)
C7 C12 1.426(3)
C8 H8 0.9300
C8 C9 1.348(4)
C9 H9 0.9300
C9 C10 1.401(4)
C10 H10 0.9300
C10 C11 1.362(4)
C11 H11 0.9300
C11 C12 1.424(4)
C13 H13 0.9300
C13 C14 1.415(5)
C13 C17 1.420(5)
C14 H14 0.9300
C14 C15 1.414(4)
C15 H15 0.9300
C15 C16 1.412(5)
C16 H16 0.9300
C16 C17 1.408(4)
C17 H17 0.9300
C18 C19 1.394(3)
C18 C23 1.393(3)
C19 H19 0.9300
C19 C20 1.386(3)
C20 H20 0.9300
C20 C21 1.378(4)
C21 H21 0.9300
C21 C22 1.389(3)
C22 H22 0.9300
C22 C23 1.389(3)
C23 H23 0.9300
C24 C25 1.392(3)
C24 C29 1.396(3)
C25 H25 0.9300
C25 C26 1.394(3)
C26 H26 0.9300
C26 C27 1.380(4)
C27 H27 0.9300
C27 C28 1.389(4)
C28 H28 0.9300
C28 C29 1.390(3)
C29 H29 0.9300
C30 C31 1.386(3)
C30 C35 1.389(3)
C31 H31 0.9300
C31 C32 1.389(4)
C32 H32 0.9300
C32 C33 1.380(4)
C33 H33 0.9300
C33 C34 1.383(4)
C34 H34 0.9300
C34 C35 1.390(3)
C35 H35 0.9300
C36 C37 1.393(3)
C36 C41 1.396(4)
C37 H37 0.9300
C37 C38 1.390(4)
C38 H38 0.9300
C38 C39 1.375(5)
C39 H39 0.9300
C39 C40 1.383(5)
C40 H40 0.9300
C40 C41 1.384(4)
C41 H41 0.9300
C42 C43 1.388(3)
C42 C47 1.399(3)
C43 H43 0.9300
C43 C44 1.388(4)
C44 H44 0.9300
C44 C45 1.382(4)
C45 H45 0.9300
C45 C46 1.371(4)
C46 H46 0.9300
C46 C47 1.385(4)
C47 H47 0.9300
C48 C49 1.390(3)
C48 C53 1.395(3)
C49 H49 0.9300
C49 C50 1.393(3)
C50 H50 0.9300
C50 C51 1.382(4)
C51 H51 0.9300
C51 C52 1.386(4)
C52 H52 0.9300
C52 C53 1.381(3)
C53 H53 0.9300
